data_7150255
loop_
_publ_author_name
'Amelichev, Stanislav A.'
'Konstantinova, Lidia S.'
'Lyssenko, Konstantin A.'
'Rakitin, Oleg A.'
'Rees, Charles W.'

_publ_section_title
;
 Direct synthesis of fused 1,2,3,4,5-pentathiepins.
;
_journal_issue 19
_journal_name_full 'Organic &amp; biomolecular chemistry'
_journal_page_first 3496
_journal_page_last 3501
_journal_paper_doi 10.1039/b508186f
_journal_volume 3
_journal_year 2005
_chemical_formula_moiety 'C8 H9 Cl2 N S5'
_chemical_formula_sum 'C8 H9 Cl2 N S5'
_chemical_formula_weight 350.36
_chemical_melting_point 376.1(10)
_chemical_name_common
;6,8-Dichloro-7-t-butyl-7H-(1,2,3,4,5)pentathiepino(6,7-
c)pyrrole
;
_chemical_name_systematic
;
6,8-Dichloro-7-t-butyl-7H-[1,2,3,4,5]pentathiepino[6,7-c]pyrrole

;
_space_group_IT_number 14
_symmetry_cell_setting monoclinic
_symmetry_space_group_name_Hall '-P 2ybc'
_symmetry_space_group_name_H-M 'P 1 21/c 1'
_atom_sites_solution_hydrogens constr
_atom_sites_solution_primary direct
_atom_sites_solution_secondary difmap
_audit_creation_method SHELXL-97
_cell_angle_alpha 90.00
_cell_angle_beta 93.761(3)
_cell_angle_gamma 90.00
_cell_formula_units_Z 4
_cell_length_a 8.7306(12)
_cell_length_b 9.4354(13)
_cell_length_c 16.064(2)
_cell_measurement_reflns_used 1024
_cell_measurement_temperature 110(2)
_cell_measurement_theta_max 29.45
_cell_measurement_theta_min 2.20
_cell_volume 1320.4(3)
_computing_cell_refinement 'SMART (Bruker, 1998b)'
_computing_data_collection 'SMART (Bruker, 1998b)'
_computing_data_reduction 'SAINTPlus (Bruker, 1998a)'
_computing_molecular_graphics 'SHELXTL ver. 5.1 (Sheldrick, 1998b)'
_computing_publication_material 'SHELXTL ver. 5.1 (Sheldrick, 1998b)'
_computing_structure_refinement 'SHELXTL ver. 5.1 (Sheldrick, 1998b)'
_computing_structure_solution 'SHELXTL ver. 5.1 (Sheldrick, 1998b)'
_diffrn_ambient_temperature 110(2)
_diffrn_measured_fraction_theta_full 0.953
_diffrn_measured_fraction_theta_max 0.953
_diffrn_measurement_device_type 'Bruker SMART 1000 CCD area detector'
_diffrn_measurement_method 'phi and omega scans'
_diffrn_radiation_monochromator graphite
_diffrn_radiation_source 'fine-focus sealed tube'
_diffrn_radiation_type MoK\a
_diffrn_radiation_wavelength 0.71073
_diffrn_reflns_av_R_equivalents 0.0136
_diffrn_reflns_av_sigmaI/netI 0.0179
_diffrn_reflns_limit_h_max 10
_diffrn_reflns_limit_h_min -11
_diffrn_reflns_limit_k_max 8
_diffrn_reflns_limit_k_min -13
_diffrn_reflns_limit_l_max 17
_diffrn_reflns_limit_l_min -22
_diffrn_reflns_number 6930
_diffrn_reflns_theta_full 30.00
_diffrn_reflns_theta_max 30.00
_diffrn_reflns_theta_min 2.34
_exptl_absorpt_coefficient_mu 1.252
_exptl_absorpt_correction_T_max 0.826
_exptl_absorpt_correction_T_min 0.797
_exptl_absorpt_correction_type multi-scan
_exptl_absorpt_process_details 'SADABS(Sheldrick, 1998a)'
_exptl_crystal_colour yellow
_exptl_crystal_density_diffrn 1.762
_exptl_crystal_density_method 'not measured'
_exptl_crystal_description prizm
_exptl_crystal_F_000 712
_exptl_crystal_size_max 0.35
_exptl_crystal_size_mid 0.15
_exptl_crystal_size_min 0.15
_refine_diff_density_max 0.512
_refine_diff_density_min -0.446
_refine_diff_density_rms 0.093
_refine_ls_extinction_method none
_refine_ls_goodness_of_fit_ref 0.978
_refine_ls_hydrogen_treatment refall
_refine_ls_matrix_type full
_refine_ls_number_parameters 145
_refine_ls_number_reflns 3674
_refine_ls_number_restraints 0
_refine_ls_restrained_S_all 0.978
_refine_ls_R_factor_all 0.0416
_refine_ls_R_factor_gt 0.0362
_refine_ls_shift/su_max 0.001
_refine_ls_shift/su_mean 0.000
_refine_ls_structure_factor_coef Fsqd
_refine_ls_weighting_details 'calc w=1/[\s^2^(Fo^2^)+(0.0410P)^2^+2.5767P] where P=(Fo^2^+2Fc^2^)/3'
_refine_ls_weighting_scheme calc
_refine_ls_wR_factor_gt 0.0841
_refine_ls_wR_factor_ref 0.0876
_reflns_number_gt 3192
_reflns_number_total 3674
_reflns_threshold_expression I>2/s(I)
_cod_data_source_file b508186f.txt
_cod_data_source_block asam
_cod_depositor_comments
;
The following automatic conversions were performed:
'_symmetry_cell_setting' value 'Monoclinic' changed to 'monoclinic'
according to '/home/adriana/struct/CIF-dictionaries/cif_core.dic'
dictionary named 'cif_core.dic' version 2.4.1 from 2010-06-29.

Automatic conversion script
Id: cif_fix_enum 1555 2011-01-17 13:19:09Z saulius 

The following automatic conversions were performed:

'_chemical_melting_point' value '102-104 deg. C' was changed to
'376.1(10)' - it was converted from degrees Celsius(C) to Kelvins(K),
the average value was taken and precision was estimated.

Automatic conversion script
Id: cif_fix_values 1569 2011-02-09 13:29:24Z adriana 
;
_cod_original_cell_volume 1320.5(3)
_cod_original_sg_symbol_H-M 'P 21/c'
_cod_database_code 7150255

loop_
_symmetry_equiv_pos_as_xyz
'x, y, z'
'-x, y+1/2, -z+1/2'
'-x, -y, -z'
'x, -y-1/2, z-1/2'

loop_
_atom_site_label
_atom_site_type_symbol
_atom_site_fract_x
_atom_site_fract_y
_atom_site_fract_z
_atom_site_U_iso_or_equiv
_atom_site_adp_type
_atom_site_occupancy
_atom_site_symmetry_multiplicity
_atom_site_calc_flag
_atom_site_refinement_flags
_atom_site_disorder_assembly
_atom_site_disorder_group
S1 S 0.22771(6) 1.22489(5) -0.13169(3) 0.02023(11) Uani 1 1 d . . .
S2 S 0.02237(6) 1.27268(6) -0.08301(3) 0.02281(12) Uani 1 1 d . . .
S3 S 0.07993(7) 1.32669(6) 0.03904(3) 0.02496(12) Uani 1 1 d . . .
S4 S 0.10847(6) 1.13391(6) 0.09795(3) 0.02172(12) Uani 1 1 d . . .
S5 S 0.32442(6) 1.07013(5) 0.06952(3) 0.01887(11) Uani 1 1 d . . .
Cl1 Cl 0.20255(6) 0.95537(6) -0.26671(3) 0.02301(11) Uani 1 1 d . . .
Cl2 Cl 0.35993(6) 0.72505(5) 0.03871(3) 0.02202(11) Uani 1 1 d . . .
N1 N 0.30224(19) 0.81143(17) -0.12468(10) 0.0157(3) Uani 1 1 d . . .
C1 C 0.2596(2) 0.9384(2) -0.16337(12) 0.0163(3) Uani 1 1 d . . .
C2 C 0.2588(2) 1.0470(2) -0.10658(12) 0.0167(3) Uani 1 1 d . . .
C3 C 0.2970(2) 0.9853(2) -0.02689(11) 0.0158(3) Uani 1 1 d . . .
C4 C 0.3201(2) 0.8433(2) -0.04040(12) 0.0156(3) Uani 1 1 d . . .
C5 C 0.3419(2) 0.6770(2) -0.17157(12) 0.0183(4) Uani 1 1 d . . .
C6 C 0.4608(3) 0.7143(2) -0.23468(13) 0.0222(4) Uani 1 1 d . . .
H6A H 0.5512 0.7522 -0.2056 0.033 Uiso 1 1 calc R . .
H6B H 0.4182 0.7835 -0.2734 0.033 Uiso 1 1 calc R . .
H6D H 0.4871 0.6304 -0.2644 0.033 Uiso 1 1 calc R . .
C7 C 0.1939(3) 0.6156(2) -0.21394(14) 0.0261(4) Uani 1 1 d . . .
H7A H 0.1233 0.5939 -0.1724 0.039 Uiso 1 1 calc R . .
H7D H 0.2175 0.5307 -0.2435 0.039 Uiso 1 1 calc R . .
H7B H 0.1485 0.6838 -0.2524 0.039 Uiso 1 1 calc R . .
C8 C 0.4156(3) 0.5634(2) -0.11413(14) 0.0255(4) Uani 1 1 d . . .
H8D H 0.3453 0.5365 -0.0734 0.038 Uiso 1 1 calc R . .
H8A H 0.5078 0.6002 -0.0863 0.038 Uiso 1 1 calc R . .
H8B H 0.4400 0.4819 -0.1466 0.038 Uiso 1 1 calc R . .

loop_
_atom_site_aniso_label
_atom_site_aniso_U_11
_atom_site_aniso_U_22
_atom_site_aniso_U_33
_atom_site_aniso_U_23
_atom_site_aniso_U_13
_atom_site_aniso_U_12
S1 0.0245(3) 0.0144(2) 0.0223(2) 0.00185(17) 0.00583(19) 0.00104(17)
S2 0.0226(3) 0.0224(2) 0.0234(2) 0.00114(18) 0.00138(19) 0.00683(19)
S3 0.0303(3) 0.0202(2) 0.0247(2) -0.00326(19) 0.0042(2) 0.0061(2)
S4 0.0215(3) 0.0241(2) 0.0201(2) -0.00020(18) 0.00512(18) 0.00274(18)
S5 0.0176(2) 0.0218(2) 0.0169(2) -0.00499(17) -0.00083(17) 0.00088(17)
Cl1 0.0289(3) 0.0245(2) 0.0150(2) -0.00013(17) -0.00305(18) 0.00306(19)
Cl2 0.0280(3) 0.0203(2) 0.0175(2) 0.00303(16) -0.00071(18) 0.00520(18)
N1 0.0172(8) 0.0146(7) 0.0151(7) -0.0011(6) 0.0000(6) 0.0006(6)
C1 0.0149(9) 0.0188(9) 0.0150(8) -0.0006(7) 0.0000(6) -0.0001(6)
C2 0.0160(9) 0.0155(8) 0.0186(8) -0.0010(7) 0.0019(7) -0.0010(6)
C3 0.0162(9) 0.0175(8) 0.0137(8) -0.0020(6) 0.0005(6) -0.0017(7)
C4 0.0144(8) 0.0158(8) 0.0165(8) 0.0004(6) -0.0002(6) 0.0008(6)
C5 0.0215(10) 0.0149(8) 0.0187(8) -0.0043(7) 0.0026(7) -0.0014(7)
C6 0.0247(11) 0.0229(10) 0.0193(9) -0.0024(7) 0.0043(8) 0.0002(8)
C7 0.0265(11) 0.0242(10) 0.0278(10) -0.0083(8) 0.0019(8) -0.0065(8)
C8 0.0353(12) 0.0151(9) 0.0263(10) -0.0007(8) 0.0044(9) 0.0044(8)

loop_
_atom_type_symbol
_atom_type_description
_atom_type_scat_dispersion_real
_atom_type_scat_dispersion_imag
_atom_type_scat_source
C C 0.0033 0.0016 'International Tables Vol C Tables 4.2.6.8 and 6.1.1.4'
H H 0.0000 0.0000 'International Tables Vol C Tables 4.2.6.8 and 6.1.1.4'
N N 0.0061 0.0033 'International Tables Vol C Tables 4.2.6.8 and 6.1.1.4'
S S 0.1246 0.1234 'International Tables Vol C Tables 4.2.6.8 and 6.1.1.4'
Cl Cl 0.1484 0.1585 'International Tables Vol C Tables 4.2.6.8 and 6.1.1.4'

loop_
_geom_angle_atom_site_label_1
_geom_angle_atom_site_label_2
_geom_angle_atom_site_label_3
_geom_angle
_geom_angle_site_symmetry_1
_geom_angle_site_symmetry_3
_geom_angle_publ_flag
C2 S1 S2 104.47(7) . . ?
S1 S2 S3 104.65(3) . . ?
S2 S3 S4 103.54(3) . . ?
S3 S4 S5 103.97(3) . . ?
C3 S5 S4 104.85(7) . . ?
C4 N1 C1 105.06(15) . . ?
C4 N1 C5 130.37(16) . . ?
C1 N1 C5 123.96(16) . . ?
C2 C1 N1 111.07(17) . . ?
C2 C1 Cl1 124.18(16) . . ?
N1 C1 Cl1 124.59(14) . . ?
C1 C2 C3 106.30(17) . . ?
C1 C2 S1 124.93(16) . . ?
C3 C2 S1 128.66(15) . . ?
C4 C3 C2 106.54(16) . . ?
C4 C3 S5 125.03(15) . . ?
C2 C3 S5 128.28(15) . . ?
C3 C4 N1 110.94(17) . . ?
C3 C4 Cl2 122.93(15) . . ?
N1 C4 Cl2 126.11(14) . . ?
N1 C5 C8 112.66(16) . . ?
N1 C5 C7 108.73(17) . . ?
C8 C5 C7 108.15(18) . . ?
N1 C5 C6 108.67(15) . . ?
C8 C5 C6 106.42(17) . . ?
C7 C5 C6 112.26(17) . . ?

loop_
_geom_bond_atom_site_label_1
_geom_bond_atom_site_label_2
_geom_bond_distance
_geom_bond_site_symmetry_2
_geom_bond_publ_flag
S1 C2 1.743(2) . ?
S1 S2 2.0526(8) . ?
S2 S3 2.0559(8) . ?
S3 S4 2.0580(8) . ?
S4 S5 2.0587(7) . ?
S5 C3 1.7460(19) . ?
Cl1 C1 1.709(2) . ?
Cl2 C4 1.710(2) . ?
N1 C4 1.386(2) . ?
N1 C1 1.389(2) . ?
N1 C5 1.526(2) . ?
C1 C2 1.372(3) . ?
C2 C3 1.426(3) . ?
C3 C4 1.374(3) . ?
C5 C8 1.529(3) . ?
C5 C7 1.534(3) . ?
C5 C6 1.538(3) . ?

loop_
_cod_related_entry_id
_cod_related_entry_database
_cod_related_entry_code
1 ChemSpider 4931056
